data_7232747
loop_
_publ_author_name
'Giordano, Nico'
'Beavers, Christine M.'
'Kamenev, Konstantin V.'
'Marshall, William G.'
'Moggach, Stephen A.'
'Patterson, Simon D.'
'Teat, Simon J.'
'Warren, John E.'
'Wood, Peter A.'
'Parsons, Simon'

_publ_section_title
;
 High-pressure polymorphism in l-threonine between ambient pressure and 22
 GPa
;
_journal_issue 30
_journal_name_full CrystEngComm
_journal_page_first 4444
_journal_paper_doi 10.1039/C9CE00388F
_journal_volume 21
_journal_year 2019
_chemical_absolute_configuration syn
_chemical_formula_sum 'C4 H9 N O3'
_chemical_formula_weight 119.12
_chemical_name_common L-threonine
_chemical_name_systematic '(2S,3R)-2-amino-3-hydroxybutanoic acid'
_space_group_crystal_system monoclinic
_space_group_IT_number 4
_space_group_name_Hall 'P 2yb'
_space_group_name_H-M_alt 'P 1 21 1'
_symmetry_space_group_name_Hall 'P 2yb'
_symmetry_space_group_name_H-M 'P 1 21 1'
_atom_sites_solution_hydrogens geom
_audit_creation_method SHELXL-2014/7
_audit_update_record
;
2019-03-15 deposited with the CCDC.    2019-05-09 downloaded from the CCDC.
;
_cell_angle_alpha 90
_cell_angle_beta 92.54(4)
_cell_angle_gamma 90
_cell_formula_units_Z 4
_cell_length_a 4.620(9)
_cell_length_b 12.52(2)
_cell_length_c 6.037(14)
_cell_measurement_reflns_used 340
_cell_measurement_temperature 298(2)
_cell_measurement_theta_max 14.32
_cell_measurement_theta_min 3.08
_cell_volume 348.9(12)
_computing_structure_refinement 'SHELXL-2014/7 (Sheldrick, 2014)'
_diffrn_ambient_pressure 22.31
_diffrn_ambient_temperature 298(2)
_diffrn_measured_fraction_theta_full 0.344
_diffrn_measured_fraction_theta_max 0.322
_diffrn_measurement_device_type 'Perkin-Elmer a-Si Detector'
_diffrn_measurement_method '\f shutterless scan'
_diffrn_radiation_monochromator silicon(111)
_diffrn_radiation_source 'Advanced Light Source Beamline 12.2.2'
_diffrn_radiation_type synchrotron
_diffrn_radiation_wavelength 0.49594
_diffrn_reflns_av_R_equivalents 0.0608
_diffrn_reflns_av_unetI/netI 0.0714
_diffrn_reflns_Laue_measured_fraction_full 0.344
_diffrn_reflns_Laue_measured_fraction_max 0.322
_diffrn_reflns_limit_h_max 4
_diffrn_reflns_limit_h_min -4
_diffrn_reflns_limit_k_max 8
_diffrn_reflns_limit_k_min -7
_diffrn_reflns_limit_l_max 3
_diffrn_reflns_limit_l_min -3
_diffrn_reflns_number 334
_diffrn_reflns_point_group_measured_fraction_full 0.324
_diffrn_reflns_point_group_measured_fraction_max 0.303
_diffrn_reflns_theta_full 14.324
_diffrn_reflns_theta_max 14.324
_diffrn_reflns_theta_min 3.080
_exptl_absorpt_coefficient_mu 0.095
_exptl_absorpt_correction_T_max 0.7438
_exptl_absorpt_correction_T_min 0.6096
_exptl_absorpt_correction_type multi-scan
_exptl_absorpt_process_details 'SADABS-2014/5 (Sheldrick, 2015)'
_exptl_crystal_colour colourless
_exptl_crystal_density_diffrn 2.268
_exptl_crystal_description blade
_exptl_crystal_F_000 256
_exptl_crystal_size_max 0.060
_exptl_crystal_size_mid 0.050
_exptl_crystal_size_min 0.040
_refine_diff_density_max 0.240
_refine_diff_density_min -0.299
_refine_diff_density_rms 0.076
_refine_ls_abs_structure_details
;
 Flack x determined using 56 quotients [(I+)-(I-)]/[(I+)+(I-)]
 (Parsons, Flack and Wagner, Acta Cryst. B69 (2013) 249-259).
;
_refine_ls_abs_structure_Flack 2.6(10)
_refine_ls_extinction_method none
_refine_ls_goodness_of_fit_ref 1.148
_refine_ls_hydrogen_treatment constr
_refine_ls_matrix_type full
_refine_ls_number_parameters 66
_refine_ls_number_reflns 183
_refine_ls_number_restraints 51
_refine_ls_restrained_S_all 1.079
_refine_ls_R_factor_all 0.0917
_refine_ls_R_factor_gt 0.0785
_refine_ls_shift/su_max 0.000
_refine_ls_shift/su_mean 0.000
_refine_ls_structure_factor_coef Fsqd
_refine_ls_weighting_details 'w=1/[\s^2^(Fo^2^)+(0.1638P)^2^+0.1674P] where P=(Fo^2^+2Fc^2^)/3'
_refine_ls_weighting_scheme calc
_refine_ls_wR_factor_gt 0.1805
_refine_ls_wR_factor_ref 0.1960
_reflns_Friedel_coverage 0.779
_reflns_Friedel_fraction_full 0.302
_reflns_Friedel_fraction_max 0.282
_reflns_number_gt 156
_reflns_number_total 183
_reflns_threshold_expression 'I > 2\s(I)'
_cod_data_source_file c9ce00388f5.cif
_cod_data_source_block 22_31GPa
_cod_depositor_comments 'Adding full bibliography for 7232730--7232750.cif.'
_cod_database_code 7232747
_shelx_shelxl_version_number 2014/7
_shelx_space_group_comment
;
The symmetry employed for this shelxl refinement is uniquely defined
by the following loop, which should always be used as a source of
symmetry information in preference to the above space-group names.
They are only intended as comments.
;
_shelx_estimated_absorpt_t_min 0.994
_shelx_estimated_absorpt_t_max 0.996

loop_
_space_group_symop_operation_xyz
'x, y, z'
'-x, y+1/2, -z'

loop_
_atom_site_label
_atom_site_type_symbol
_atom_site_fract_x
_atom_site_fract_y
_atom_site_fract_z
_atom_site_U_iso_or_equiv
_atom_site_adp_type
_atom_site_occupancy
_atom_site_site_symmetry_order
_atom_site_calc_flag
_atom_site_refinement_flags_posn
_atom_site_refinement_flags_adp
C1A C 0.851(3) 0.4819(16) 0.639(8) 0.016(8) Uiso 1 1 d D .
O1A O 1.051(3) 0.4224(15) 0.629(6) 0.008(5) Uiso 1 1 d D .
O2A O 0.595(3) 0.466(2) 0.580(8) 0.055(9) Uiso 1 1 d D .
C2A C 0.930(4) 0.5975(17) 0.700(6) 0.037(11) Uiso 1 1 d D .
H4A H 0.8000 0.6264 0.8091 0.045 Uiso 1 1 calc R U
N1A N 1.231(3) 0.595(2) 0.789(6) 0.017(7) Uiso 1 1 d D .
H2A H 1.2867 0.6608 0.8268 0.026 Uiso 1 1 calc R U
H3A H 1.2429 0.5530 0.9081 0.026 Uiso 1 1 calc R U
H1A H 1.3450 0.5697 0.6864 0.026 Uiso 1 1 calc R U
C3A C 0.920(3) 0.6651(19) 0.487(6) 0.008(7) Uiso 1 1 d D .
H5A H 0.9951 0.6283 0.3586 0.010 Uiso 1 1 calc R U
C4A C 0.615(4) 0.710(3) 0.447(8) 0.019(10) Uiso 1 1 d D .
H8A H 0.4858 0.6545 0.3965 0.028 Uiso 1 1 calc R U
H9A H 0.5485 0.7401 0.5820 0.028 Uiso 1 1 calc R U
H7A H 0.6185 0.7654 0.3358 0.028 Uiso 1 1 calc R U
O3A O 1.091(3) 0.7554(17) 0.561(7) 0.029(7) Uiso 1 1 d D .
H6A H 1.0881 0.8009 0.4630 0.043 Uiso 1 1 calc R U
C1B C 0.641(4) 0.5083(15) 0.121(9) 0.009(8) Uiso 1 1 d D .
O1B O 0.455(3) 0.5718(16) 0.158(7) 0.027(6) Uiso 1 1 d D .
O2B O 0.888(3) 0.5222(19) 0.055(9) 0.020(8) Uiso 1 1 d D .
C2B C 0.560(4) 0.3930(17) 0.180(7) 0.032(10) Uiso 1 1 d D .
H4B H 0.7043 0.3629 0.2862 0.038 Uiso 1 1 calc R U
N1B N 0.276(3) 0.3964(19) 0.277(6) 0.022(8) Uiso 1 1 d D .
H3B H 0.2862 0.4357 0.3995 0.033 Uiso 1 1 calc R U
H1B H 0.1475 0.4252 0.1798 0.033 Uiso 1 1 calc R U
H2B H 0.2204 0.3304 0.3094 0.033 Uiso 1 1 calc R U
C3B C 0.541(4) 0.325(2) -0.032(6) 0.030(9) Uiso 1 1 d D .
H5B H 0.4443 0.3610 -0.1594 0.036 Uiso 1 1 calc R U
C4B C 0.839(4) 0.281(3) -0.079(9) 0.033(11) Uiso 1 1 d D .
H8B H 0.9589 0.3368 -0.1328 0.049 Uiso 1 1 calc R U
H9B H 0.9272 0.2518 0.0552 0.049 Uiso 1 1 calc R U
H7B H 0.8199 0.2253 -0.1886 0.049 Uiso 1 1 calc R U
O3B O 0.385(4) 0.2339(19) 0.046(7) 0.043(9) Uiso 1 1 d D .
H6B H 0.3308 0.1968 -0.0593 0.065 Uiso 1 1 calc R U

loop_
_atom_type_symbol
_atom_type_description
_atom_type_scat_dispersion_real
_atom_type_scat_dispersion_imag
_atom_type_scat_source
C C 0.0009 0.0007 'International Tables Vol C Tables 4.2.6.8 and 6.1.1.4'
H H 0.0000 0.0000 'International Tables Vol C Tables 4.2.6.8 and 6.1.1.4'
N N 0.0021 0.0015 'International Tables Vol C Tables 4.2.6.8 and 6.1.1.4'
O O 0.0041 0.0028 'International Tables Vol C Tables 4.2.6.8 and 6.1.1.4'

loop_
_geom_angle_atom_site_label_1
_geom_angle_atom_site_label_2
_geom_angle_atom_site_label_3
_geom_angle
O1A C1A O2A 128(2)
O1A C1A C2A 115.0(16)
O2A C1A C2A 115.8(18)
N1A C2A C1A 106.2(17)
N1A C2A C3A 108(2)
C1A C2A C3A 109(2)
N1A C2A H4A 111.2
C1A C2A H4A 111.2
C3A C2A H4A 111.2
C2A N1A H2A 109.5
C2A N1A H3A 109.5
H2A N1A H3A 109.5
C2A N1A H1A 109.5
H2A N1A H1A 109.5
H3A N1A H1A 109.5
O3A C3A C4A 104.3(19)
O3A C3A C2A 100.3(19)
C4A C3A C2A 109(2)
O3A C3A H5A 113.9
C4A C3A H5A 113.9
C2A C3A H5A 113.9
C3A C4A H8A 109.5
C3A C4A H9A 109.5
H8A C4A H9A 109.5
C3A C4A H7A 109.5
H8A C4A H7A 109.5
H9A C4A H7A 109.5
C3A O3A H6A 109.5
O1B C1B O2B 130(2)
O1B C1B C2B 113.4(17)
O2B C1B C2B 116.4(16)
N1B C2B C3B 109.2(19)
N1B C2B C1B 107.3(17)
C3B C2B C1B 110(3)
N1B C2B H4B 110.3
C3B C2B H4B 110.3
C1B C2B H4B 110.3
C2B N1B H3B 109.5
C2B N1B H1B 109.5
H3B N1B H1B 109.5
C2B N1B H2B 109.5
H3B N1B H2B 109.5
H1B N1B H2B 109.5
O3B C3B C4B 103.9(19)
O3B C3B C2B 100.1(19)
C4B C3B C2B 110(2)
O3B C3B H5B 114.0
C4B C3B H5B 114.0
C2B C3B H5B 114.0
C3B C4B H8B 109.5
C3B C4B H9B 109.5
H8B C4B H9B 109.5
C3B C4B H7B 109.5
H8B C4B H7B 109.5
H9B C4B H7B 109.5
C3B O3B H6B 109.5

loop_
_geom_bond_atom_site_label_1
_geom_bond_atom_site_label_2
_geom_bond_distance
C1A O1A 1.193(17)
C1A O2A 1.235(17)
C1A C2A 1.53(2)
C2A N1A 1.467(18)
C2A C3A 1.54(2)
C2A H4A 0.9800
N1A H2A 0.8900
N1A H3A 0.8900
N1A H1A 0.8900
C3A O3A 1.439(19)
C3A C4A 1.529(17)
C3A H5A 0.9800
C4A H8A 0.9600
C4A H9A 0.9600
C4A H7A 0.9600
O3A H6A 0.8200
C1B O1B 1.198(18)
C1B O2B 1.235(16)
C1B C2B 1.54(2)
C2B N1B 1.462(18)
C2B C3B 1.54(2)
C2B H4B 0.9800
N1B H3B 0.8900
N1B H1B 0.8900
N1B H2B 0.8900
C3B O3B 1.44(2)
C3B C4B 1.526(18)
C3B H5B 0.9800
C4B H8B 0.9600
C4B H9B 0.9600
C4B H7B 0.9600
O3B H6B 0.8200
